data_7237624
loop_
_publ_author_name
'Maiti, Buddhadev'
'Wang, Kunlun'
'Bhandari, Srijana'
'Bunge, Scott D.'
'Twieg, Robert J.'
'Dunietz, Barry D.'

_publ_section_title
;
 Enhancing charge mobilities in selectively fluorinated oligophenyl
 organic semiconductors: a design approach based on experimental and
 computational perspectives
;
_journal_issue 13
_journal_name_full 'Journal of Materials Chemistry C'
_journal_page_first 3881
_journal_paper_doi 10.1039/C8TC06517A
_journal_volume 7
_journal_year 2019
_chemical_formula_moiety 'C12 H6 F4'
_chemical_formula_sum 'C12 H6 F4'
_chemical_formula_weight 226.17
_chemical_name_common 2,5-TFBP
_space_group_crystal_system monoclinic
_space_group_IT_number 14
_space_group_name_Hall '-P 2ybc'
_space_group_name_H-M_alt 'P 1 21/c 1'
_atom_sites_solution_hydrogens difmap
_atom_sites_solution_primary direct
_audit_creation_date 2018-08-28
_audit_creation_method
;
Olex2 1.2
(compiled 2018.05.29 svn.r3508 for OlexSys, GUI svn.r5506)
;
_audit_update_record
;
2018-08-29 deposited with the CCDC.	2019-02-27 downloaded from the CCDC.
;
_cell_angle_alpha 90
_cell_angle_beta 90.849(2)
_cell_angle_gamma 90
_cell_formula_units_Z 4
_cell_length_a 3.7497(6)
_cell_length_b 10.4225(17)
_cell_length_c 23.936(4)
_cell_measurement_reflns_used 2842
_cell_measurement_temperature 180(2)
_cell_measurement_theta_max 29.20
_cell_measurement_theta_min 2.59
_cell_volume 935.3(3)
_computing_cell_refinement 'SAINT v7.68A (Bruker, 2009)'
_computing_data_reduction 'SAINT v7.68A (Bruker, 2009)'
_computing_molecular_graphics 'Olex2 (Dolomanov et al., 2009)'
_computing_publication_material 'Olex2 (Dolomanov et al., 2009)'
_computing_structure_refinement 'XL (Sheldrick, 2008)'
_computing_structure_solution 'ShelXS (Sheldrick, 2008)'
_diffrn_ambient_temperature 180(2)
_diffrn_measured_fraction_theta_full 1.000
_diffrn_measured_fraction_theta_max 1.000
_diffrn_measurement_device_type 'Bruker APEX-II CCD'
_diffrn_measurement_method '\f and \w scans'
_diffrn_radiation_monochromator graphite
_diffrn_radiation_type MoK\a
_diffrn_radiation_wavelength 0.71073
_diffrn_reflns_av_R_equivalents 0.0297
_diffrn_reflns_av_unetI/netI 0.0212
_diffrn_reflns_Laue_measured_fraction_full 1.000
_diffrn_reflns_Laue_measured_fraction_max 1.000
_diffrn_reflns_limit_h_max 4
_diffrn_reflns_limit_h_min -4
_diffrn_reflns_limit_k_max 12
_diffrn_reflns_limit_k_min -12
_diffrn_reflns_limit_l_max 28
_diffrn_reflns_limit_l_min -28
_diffrn_reflns_number 7121
_diffrn_reflns_point_group_measured_fraction_full 1.000
_diffrn_reflns_point_group_measured_fraction_max 1.000
_diffrn_reflns_theta_full 25.040
_diffrn_reflns_theta_max 25.040
_diffrn_reflns_theta_min 1.702
_diffrn_standards_number 0
_exptl_absorpt_coefficient_mu 0.149
_exptl_absorpt_correction_T_max 0.7461
_exptl_absorpt_correction_T_min 0.6001
_exptl_absorpt_correction_type multi-scan
_exptl_absorpt_process_details
;
  SADABS-2008/1 (Bruker,2008) was used for absorption correction.
  wR2(int) was 0.0629 before and 0.0341 after correction. 
  The Ratio of minimum to maximum transmission is 0.8043.
  The \l/2 correction factor is 0.0015.
;
_exptl_crystal_colour colourless
_exptl_crystal_colour_primary colourless
_exptl_crystal_density_diffrn 1.606
_exptl_crystal_description irregular
_exptl_crystal_F_000 456
_exptl_crystal_size_max 0.2
_exptl_crystal_size_mid 0.15
_exptl_crystal_size_min 0.05
_refine_diff_density_max 0.180
_refine_diff_density_min -0.236
_refine_diff_density_rms 0.055
_refine_ls_extinction_method none
_refine_ls_goodness_of_fit_ref 1.104
_refine_ls_hydrogen_treatment refall
_refine_ls_matrix_type full
_refine_ls_number_parameters 169
_refine_ls_number_reflns 1669
_refine_ls_number_restraints 0
_refine_ls_restrained_S_all 1.104
_refine_ls_R_factor_all 0.0499
_refine_ls_R_factor_gt 0.0423
_refine_ls_shift/su_max 0.000
_refine_ls_shift/su_mean 0.000
_refine_ls_structure_factor_coef Fsqd
_refine_ls_weighting_details 'w=1/[\s^2^(Fo^2^)+(0.0598P)^2^+0.4324P] where P=(Fo^2^+2Fc^2^)/3'
_refine_ls_weighting_scheme calc
_refine_ls_wR_factor_gt 0.1108
_refine_ls_wR_factor_ref 0.1160
_reflns_Friedel_coverage 0.000
_reflns_number_gt 1414
_reflns_number_total 1669
_reflns_threshold_expression 'I > 2\s(I)'
_cod_data_source_file c8tc06517a2.cif
_cod_data_source_block st_02_122_0m
_cod_original_cell_volume 935.4(3)
_cod_database_code 7237624
_shelx_shelxl_version_number 2017/1
_shelx_space_group_comment
;
The symmetry employed for this shelxl refinement is uniquely defined
by the following loop, which should always be used as a source of
symmetry information in preference to the above space-group names.
They are only intended as comments.
;
_shelx_estimated_absorpt_t_max 0.993
_shelx_estimated_absorpt_t_min 0.971
_olex2_refinement_description
;
;
_olex2_submission_special_instructions 'No special instructions were received'

loop_
_space_group_symop_operation_xyz
'x, y, z'
'-x, y+1/2, -z+1/2'
'-x, -y, -z'
'x, -y-1/2, z-1/2'

loop_
_atom_site_label
_atom_site_type_symbol
_atom_site_fract_x
_atom_site_fract_y
_atom_site_fract_z
_atom_site_U_iso_or_equiv
_atom_site_adp_type
_atom_site_occupancy
_atom_site_site_symmetry_order
_atom_site_calc_flag
F1 F 0.9273(4) 0.16713(13) 0.51249(5) 0.0502(4) Uani 1 1 d
F2 F 0.4331(4) 0.02798(12) 0.34211(6) 0.0533(4) Uani 1 1 d
F3 F 0.9738(4) 0.41063(12) 0.27822(5) 0.0423(4) Uani 1 1 d
F4 F 0.4972(4) 0.56335(11) 0.44659(5) 0.0403(4) Uani 1 1 d
C1 C 0.7369(5) 0.47745(18) 0.36390(8) 0.0253(4) Uani 1 1 d
C2 C 0.5849(5) 0.24519(18) 0.35264(9) 0.0305(5) Uani 1 1 d
H2 H 0.500(6) 0.260(2) 0.3138(9) 0.031(5) Uiso 1 1 d
C3 C 0.6254(5) 0.58375(18) 0.39487(8) 0.0284(4) Uani 1 1 d
C4 C 0.8733(6) 0.6303(2) 0.28952(9) 0.0342(5) Uani 1 1 d
H4 H 0.965(5) 0.6411(18) 0.2511(8) 0.021(5) Uiso 1 1 d
C5 C 0.8568(5) 0.50768(19) 0.31107(8) 0.0292(4) Uani 1 1 d
C6 C 0.7211(5) 0.34417(18) 0.38602(8) 0.0262(4) Uani 1 1 d
C7 C 0.8137(6) 0.1930(2) 0.45959(8) 0.0341(5) Uani 1 1 d
C8 C 0.8387(5) 0.31711(19) 0.44036(8) 0.0297(5) Uani 1 1 d
H8 H 0.928(6) 0.380(2) 0.4639(10) 0.041(6) Uiso 1 1 d
C9 C 0.6334(6) 0.7080(2) 0.37543(9) 0.0337(5) Uani 1 1 d
H9 H 0.551(6) 0.774(2) 0.4010(8) 0.029(5) Uiso 1 1 d
C10 C 0.7579(6) 0.7310(2) 0.32256(9) 0.0361(5) Uani 1 1 d
H10 H 0.773(7) 0.816(3) 0.3079(11) 0.055(7) Uiso 1 1 d
C11 C 0.5690(6) 0.12336(19) 0.37469(9) 0.0352(5) Uani 1 1 d
C12 C 0.6809(6) 0.0933(2) 0.42792(10) 0.0384(5) Uani 1 1 d
H12 H 0.667(7) 0.011(3) 0.4411(11) 0.049(7) Uiso 1 1 d

loop_
_atom_site_aniso_label
_atom_site_aniso_U_11
_atom_site_aniso_U_22
_atom_site_aniso_U_33
_atom_site_aniso_U_23
_atom_site_aniso_U_13
_atom_site_aniso_U_12
F1 0.0744(10) 0.0417(8) 0.0341(7) 0.0112(6) -0.0069(6) 0.0091(7)
F2 0.0731(10) 0.0237(7) 0.0626(9) -0.0104(6) -0.0135(7) -0.0008(6)
F3 0.0590(8) 0.0367(7) 0.0316(7) -0.0034(5) 0.0123(6) 0.0129(6)
F4 0.0626(8) 0.0293(6) 0.0294(6) -0.0007(5) 0.0151(6) 0.0047(6)
C1 0.0257(10) 0.0239(10) 0.0263(10) -0.0012(8) 0.0006(7) 0.0009(7)
C2 0.0340(11) 0.0253(10) 0.0321(11) -0.0033(8) -0.0004(8) 0.0061(8)
C3 0.0339(10) 0.0259(10) 0.0254(10) -0.0014(8) 0.0035(8) 0.0012(8)
C4 0.0361(11) 0.0363(11) 0.0305(11) 0.0062(9) 0.0037(9) 0.0015(9)
C5 0.0318(10) 0.0290(10) 0.0268(10) -0.0042(8) 0.0017(8) 0.0050(8)
C6 0.0262(9) 0.0235(9) 0.0291(10) -0.0013(8) 0.0040(7) 0.0044(8)
C7 0.0409(12) 0.0319(11) 0.0295(11) 0.0040(9) 0.0013(9) 0.0076(9)
C8 0.0328(11) 0.0271(10) 0.0293(10) -0.0021(9) 0.0011(8) 0.0028(8)
C9 0.0422(12) 0.0235(10) 0.0355(11) -0.0034(9) 0.0021(9) 0.0021(9)
C10 0.0422(12) 0.0256(10) 0.0403(12) 0.0052(9) 0.0005(9) -0.0020(9)
C11 0.0382(11) 0.0219(10) 0.0456(12) -0.0084(9) -0.0023(9) 0.0036(9)
C12 0.0455(13) 0.0219(11) 0.0479(13) 0.0058(9) 0.0028(10) 0.0059(9)

loop_
_atom_type_symbol
_atom_type_description
_atom_type_scat_dispersion_real
_atom_type_scat_dispersion_imag
_atom_type_scat_source
C C 0.0033 0.0016 'International Tables Vol C Tables 4.2.6.8 and 6.1.1.4'
H H 0.0000 0.0000 'International Tables Vol C Tables 4.2.6.8 and 6.1.1.4'
F F 0.0171 0.0103 'International Tables Vol C Tables 4.2.6.8 and 6.1.1.4'

loop_
_geom_angle_atom_site_label_1
_geom_angle_atom_site_label_2
_geom_angle_atom_site_label_3
_geom_angle
C3 C1 C6 122.44(17)
C5 C1 C3 114.01(17)
C5 C1 C6 123.54(17)
C6 C2 H2 121.9(13)
C11 C2 H2 119.4(13)
C11 C2 C6 118.65(19)
F4 C3 C1 118.26(17)
F4 C3 C9 117.87(17)
C9 C3 C1 123.86(18)
C5 C4 H4 118.0(11)
C5 C4 C10 118.11(19)
C10 C4 H4 123.9(11)
F3 C5 C1 118.13(17)
F3 C5 C4 117.17(17)
C4 C5 C1 124.69(18)
C2 C6 C1 120.14(17)
C8 C6 C1 120.42(17)
C8 C6 C2 119.43(18)
F1 C7 C8 118.48(19)
F1 C7 C12 118.03(19)
C12 C7 C8 123.5(2)
C6 C8 H8 122.3(15)
C7 C8 C6 118.63(19)
C7 C8 H8 119.0(15)
C3 C9 H9 116.1(12)
C10 C9 C3 118.94(19)
C10 C9 H9 124.9(12)
C4 C10 H10 118.1(16)
C9 C10 C4 120.4(2)
C9 C10 H10 121.5(16)
F2 C11 C2 118.23(19)
F2 C11 C12 118.25(19)
C12 C11 C2 123.51(19)
C7 C12 H12 122.6(16)
C11 C12 C7 116.28(19)
C11 C12 H12 121.1(16)

loop_
_geom_bond_atom_site_label_1
_geom_bond_atom_site_label_2
_geom_bond_distance
F1 C7 1.357(2)
F2 C11 1.358(2)
F3 C5 1.358(2)
F4 C3 1.352(2)
C1 C3 1.400(3)
C1 C5 1.385(3)
C1 C6 1.488(3)
C2 H2 0.99(2)
C2 C6 1.397(3)
C2 C11 1.377(3)
C3 C9 1.377(3)
C4 H4 0.99(2)
C4 C5 1.380(3)
C4 C10 1.387(3)
C6 C8 1.396(3)
C7 C8 1.376(3)
C7 C12 1.375(3)
C8 H8 0.92(3)
C9 H9 0.97(2)
C9 C10 1.376(3)
C10 H10 0.95(3)
C11 C12 1.372(3)
C12 H12 0.92(3)
